data_1518183
loop_
_publ_author_name
'Mantelingu, Kempegowda'
'Lin, Yingfu'
'Seidel, Daniel'

_publ_section_title
;
 Intramolecular [3 + 2]-cycloadditions of azomethine ylides derived from
 secondary amines via redox-neutral C-H functionalization.
;
_journal_issue 22
_journal_name_full 'Organic letters'
_journal_page_first 5910
_journal_page_last 5913
_journal_paper_doi 10.1021/ol502918g
_journal_volume 16
_journal_year 2014
_chemical_formula_sum 'C22 H22 Br N O3'
_chemical_formula_weight 428.31
_chemical_name_systematic
; 
 ? 
;
_space_group_crystal_system monoclinic
_space_group_IT_number 14
_space_group_name_Hall '-P 2ybc'
_space_group_name_H-M_alt 'P 1 21/c 1'
_symmetry_space_group_name_Hall '-P 2ybc'
_symmetry_space_group_name_H-M 'P 1 21/c 1'
_atom_sites_solution_hydrogens geom
_audit_creation_method SHELXL-2013
_cell_angle_alpha 90
_cell_angle_beta 100.641(2)
_cell_angle_gamma 90
_cell_formula_units_Z 4
_cell_length_a 17.7224(17)
_cell_length_b 12.6053(12)
_cell_length_c 8.4669(8)
_cell_measurement_reflns_used 7399
_cell_measurement_temperature 100(2)
_cell_measurement_theta_max 32.59
_cell_measurement_theta_min 2.34
_cell_volume 1858.9(3)
_computing_cell_refinement 'Bruker SAINT'
_computing_data_collection 'Bruker APEX2'
_computing_data_reduction 'Bruker SAINT'
_computing_molecular_graphics 'Bruker SHELXTL'
_computing_publication_material 'Bruker SHELXTL'
_computing_structure_refinement 'SHELXL-2013 (Sheldrick, 2013)'
_computing_structure_solution 'SHELXS-97 (Sheldrick, 2008)'
_diffrn_ambient_temperature 100(2)
_diffrn_measured_fraction_theta_full 0.998
_diffrn_measured_fraction_theta_max 0.998
_diffrn_measurement_device_type 'Bruker APEX-II CCD'
_diffrn_measurement_method '\f and \w scans'
_diffrn_radiation_type MoK\a
_diffrn_radiation_wavelength 0.71073
_diffrn_reflns_av_R_equivalents 0.0339
_diffrn_reflns_av_unetI/netI 0.0312
_diffrn_reflns_Laue_measured_fraction_full 0.998
_diffrn_reflns_Laue_measured_fraction_max 0.998
_diffrn_reflns_limit_h_max 26
_diffrn_reflns_limit_h_min -26
_diffrn_reflns_limit_k_max 18
_diffrn_reflns_limit_k_min -18
_diffrn_reflns_limit_l_max 12
_diffrn_reflns_limit_l_min -12
_diffrn_reflns_number 24568
_diffrn_reflns_point_group_measured_fraction_full 0.998
_diffrn_reflns_point_group_measured_fraction_max 0.998
_diffrn_reflns_theta_full 25.242
_diffrn_reflns_theta_max 31.505
_diffrn_reflns_theta_min 1.994
_exptl_absorpt_coefficient_mu 2.234
_exptl_absorpt_correction_T_max 0.7465
_exptl_absorpt_correction_T_min 0.5878
_exptl_absorpt_correction_type multi-scan
_exptl_absorpt_process_details 'Bruker SAINT (SADABS)'
_exptl_crystal_colour colourless
_exptl_crystal_density_diffrn 1.530
_exptl_crystal_description plate
_exptl_crystal_F_000 880
_exptl_crystal_size_max .25
_exptl_crystal_size_mid .2
_exptl_crystal_size_min .12
_refine_diff_density_max 0.706
_refine_diff_density_min -0.469
_refine_diff_density_rms 0.080
_refine_ls_extinction_method none
_refine_ls_goodness_of_fit_ref 1.002
_refine_ls_hydrogen_treatment constr
_refine_ls_matrix_type full
_refine_ls_number_parameters 245
_refine_ls_number_reflns 6189
_refine_ls_number_restraints 0
_refine_ls_restrained_S_all 1.002
_refine_ls_R_factor_all 0.0426
_refine_ls_R_factor_gt 0.0339
_refine_ls_shift/su_max 0.001
_refine_ls_shift/su_mean 0.000
_refine_ls_structure_factor_coef Fsqd
_refine_ls_weighting_details 'w=1/[\s^2^(Fo^2^)+(0.0450P)^2^+1.1000P] where P=(Fo^2^+2Fc^2^)/3'
_refine_ls_weighting_scheme calc
_refine_ls_wR_factor_gt 0.0813
_refine_ls_wR_factor_ref 0.0850
_reflns_Friedel_coverage 0.000
_reflns_number_gt 5293
_reflns_number_total 6189
_reflns_threshold_expression 'I > 2\s(I)'
_cod_data_source_file ol502918g_si_002.cif
_cod_data_source_block mk215_P21c
_cod_depositor_comments 'Adding full bibliography for 1518180--1518183.cif.'
_cod_database_code 1518183
_shelx_space_group_comment
; 
The symmetry employed for this shelxl refinement is uniquely defined 
by the following loop, which should always be used as a source of 
symmetry information in preference to the above space-group names. 
They are only intended as comments. 
;
_shelxl_version_number 2013-4

loop_
_space_group_symop_operation_xyz
'x, y, z'
'-x, y+1/2, -z+1/2'
'-x, -y, -z'
'x, -y-1/2, z-1/2'

loop_
_atom_site_label
_atom_site_type_symbol
_atom_site_fract_x
_atom_site_fract_y
_atom_site_fract_z
_atom_site_U_iso_or_equiv
_atom_site_adp_type
_atom_site_occupancy
_atom_site_site_symmetry_order
_atom_site_calc_flag
_atom_site_refinement_flags_posn
_atom_site_refinement_flags_adp
Br1 Br -0.61243(2) -0.58371(2) -0.18198(2) 0.01903(5) Uani 1 1 d . .
O1 O -0.34633(6) -0.72799(8) -0.48032(14) 0.0160(2) Uani 1 1 d . .
O2 O -0.11803(7) -0.49839(10) -0.25784(16) 0.0232(3) Uani 1 1 d . .
O3 O -0.10863(6) -0.65962(10) -0.14263(15) 0.0195(2) Uani 1 1 d . .
N1 N -0.32096(7) -0.45773(10) -0.21373(15) 0.0116(2) Uani 1 1 d . .
C1 C -0.34703(8) -0.50444(11) -0.37395(17) 0.0126(3) Uani 1 1 d . .
H1 H -0.3655 -0.4477 -0.4543 0.015 Uiso 1 1 calc R U
C2 C -0.27642(9) -0.56109(11) -0.41707(18) 0.0128(3) Uani 1 1 d . .
H2 H -0.2438 -0.5083 -0.4618 0.015 Uiso 1 1 calc R U
C3 C -0.23282(8) -0.60157(11) -0.25307(18) 0.0125(3) Uani 1 1 d . .
H3 H -0.2407 -0.6799 -0.2465 0.015 Uiso 1 1 calc R U
C4 C -0.27515(8) -0.54384(11) -0.12595(17) 0.0117(2) Uani 1 1 d . .
H4 H -0.3123 -0.5961 -0.0950 0.014 Uiso 1 1 calc R U
C5 C -0.22429(8) -0.50786(11) 0.02745(18) 0.0128(3) Uani 1 1 d . .
C6 C -0.19121(9) -0.58404(12) 0.13883(19) 0.0165(3) Uani 1 1 d . .
H6 H -0.2010 -0.6571 0.1165 0.020 Uiso 1 1 calc R U
C7 C -0.14416(10) -0.55429(14) 0.2820(2) 0.0187(3) Uani 1 1 d . .
H7 H -0.1221 -0.6067 0.3572 0.022 Uiso 1 1 calc R U
C8 C -0.12957(9) -0.44709(14) 0.3144(2) 0.0197(3) Uani 1 1 d . .
H8 H -0.0975 -0.4260 0.4120 0.024 Uiso 1 1 calc R U
C9 C -0.16203(9) -0.37127(13) 0.20380(19) 0.0176(3) Uani 1 1 d . .
H9 H -0.1513 -0.2984 0.2260 0.021 Uiso 1 1 calc R U
C10 C -0.21023(9) -0.39998(12) 0.06022(18) 0.0143(3) Uani 1 1 d . .
C11 C -0.24929(9) -0.31723(12) -0.05460(18) 0.0149(3) Uani 1 1 d . .
H11A H -0.2135 -0.2573 -0.0585 0.018 Uiso 1 1 calc R U
H11B H -0.2946 -0.2896 -0.0147 0.018 Uiso 1 1 calc R U
C12 C -0.27482(9) -0.36133(11) -0.22320(18) 0.0135(3) Uani 1 1 d . .
H12A H -0.3058 -0.3078 -0.2922 0.016 Uiso 1 1 calc R U
H12B H -0.2294 -0.3787 -0.2710 0.016 Uiso 1 1 calc R U
C13 C -0.41073(8) -0.58417(11) -0.36660(18) 0.0127(2) Uani 1 1 d . .
C14 C -0.47345(9) -0.55392(12) -0.29780(18) 0.0142(3) Uani 1 1 d . .
H14 H -0.4777 -0.4828 -0.2634 0.017 Uiso 1 1 calc R U
C15 C -0.52926(9) -0.62724(12) -0.27978(18) 0.0148(3) Uani 1 1 d . .
C16 C -0.52486(9) -0.73210(12) -0.32863(19) 0.0170(3) Uani 1 1 d . .
H16 H -0.5635 -0.7817 -0.3152 0.020 Uiso 1 1 calc R U
C17 C -0.46321(9) -0.76285(12) -0.39713(18) 0.0161(3) Uani 1 1 d . .
H17 H -0.4594 -0.8341 -0.4313 0.019 Uiso 1 1 calc R U
C18 C -0.40647(8) -0.68924(12) -0.41623(17) 0.0139(3) Uani 1 1 d . .
C19 C -0.30030(9) -0.64858(12) -0.53955(18) 0.0161(3) Uani 1 1 d . .
H19A H -0.3299 -0.6173 -0.6393 0.019 Uiso 1 1 calc R U
H19B H -0.2538 -0.6824 -0.5663 0.019 Uiso 1 1 calc R U
C20 C -0.14770(9) -0.57864(12) -0.22260(19) 0.0157(3) Uani 1 1 d . .
C21 C -0.02840(10) -0.63709(16) -0.0753(2) 0.0272(4) Uani 1 1 d . .
H21A H -0.0250 -0.5837 0.0115 0.033 Uiso 1 1 calc R U
H21B H -0.0020 -0.6086 -0.1596 0.033 Uiso 1 1 calc R U
C22 C 0.00840(12) -0.73844(19) -0.0101(3) 0.0414(6) Uani 1 1 d . .
H22A H -0.0189 -0.7668 0.0714 0.062 Uiso 1 1 calc R U
H22B H 0.0621 -0.7251 0.0387 0.062 Uiso 1 1 calc R U
H22C H 0.0061 -0.7899 -0.0975 0.062 Uiso 1 1 calc R U

loop_
_atom_site_aniso_label
_atom_site_aniso_U_11
_atom_site_aniso_U_22
_atom_site_aniso_U_33
_atom_site_aniso_U_23
_atom_site_aniso_U_13
_atom_site_aniso_U_12
Br1 0.01641(8) 0.01828(8) 0.02449(9) 0.00411(6) 0.00924(6) 0.00188(5)
O1 0.0172(5) 0.0124(5) 0.0192(5) -0.0033(4) 0.0060(4) 0.0008(4)
O2 0.0173(6) 0.0208(6) 0.0323(7) 0.0047(5) 0.0064(5) -0.0019(4)
O3 0.0145(5) 0.0196(6) 0.0236(6) 0.0044(4) 0.0019(4) 0.0032(4)
N1 0.0135(5) 0.0089(5) 0.0126(5) 0.0006(4) 0.0028(4) 0.0002(4)
C1 0.0142(6) 0.0109(6) 0.0129(6) 0.0012(5) 0.0035(5) 0.0009(5)
C2 0.0144(6) 0.0119(6) 0.0131(6) 0.0009(5) 0.0053(5) 0.0008(5)
C3 0.0132(6) 0.0102(6) 0.0144(6) 0.0004(5) 0.0032(5) 0.0010(5)
C4 0.0129(6) 0.0111(6) 0.0118(6) 0.0008(5) 0.0037(5) -0.0006(5)
C5 0.0132(6) 0.0128(6) 0.0132(6) -0.0003(5) 0.0044(5) -0.0027(5)
C6 0.0193(7) 0.0150(7) 0.0154(7) 0.0011(5) 0.0035(5) -0.0020(5)
C7 0.0184(7) 0.0217(7) 0.0155(7) 0.0023(6) 0.0016(6) -0.0004(6)
C8 0.0167(7) 0.0256(8) 0.0160(7) -0.0030(6) 0.0010(6) -0.0027(6)
C9 0.0169(7) 0.0178(7) 0.0186(7) -0.0048(6) 0.0045(6) -0.0024(6)
C10 0.0145(6) 0.0144(7) 0.0151(6) -0.0016(5) 0.0057(5) -0.0019(5)
C11 0.0180(7) 0.0099(6) 0.0180(7) -0.0011(5) 0.0063(5) -0.0014(5)
C12 0.0171(7) 0.0085(6) 0.0159(6) 0.0004(5) 0.0058(5) -0.0005(5)
C13 0.0128(6) 0.0123(6) 0.0128(6) 0.0001(5) 0.0017(5) 0.0010(5)
C14 0.0140(6) 0.0132(6) 0.0150(6) 0.0010(5) 0.0019(5) 0.0016(5)
C15 0.0129(6) 0.0167(7) 0.0145(6) 0.0016(5) 0.0021(5) 0.0013(5)
C16 0.0155(7) 0.0169(7) 0.0175(7) 0.0006(5) 0.0004(5) -0.0023(5)
C17 0.0170(7) 0.0135(7) 0.0164(7) -0.0023(5) -0.0003(5) -0.0008(5)
C18 0.0145(6) 0.0136(6) 0.0130(6) -0.0012(5) 0.0008(5) 0.0014(5)
C19 0.0195(7) 0.0151(7) 0.0146(7) -0.0010(5) 0.0055(5) 0.0011(5)
C20 0.0147(7) 0.0167(7) 0.0163(7) -0.0018(5) 0.0041(5) 0.0022(5)
C21 0.0148(7) 0.0300(9) 0.0344(10) 0.0054(7) -0.0016(7) -0.0010(6)
C22 0.0215(9) 0.0439(13) 0.0535(14) 0.0212(11) -0.0071(9) 0.0020(8)

loop_
_atom_type_symbol
_atom_type_description
_atom_type_scat_dispersion_real
_atom_type_scat_dispersion_imag
_atom_type_scat_source
C C 0.0033 0.0016 'International Tables Vol C Tables 4.2.6.8 and 6.1.1.4'
H H 0.0000 0.0000 'International Tables Vol C Tables 4.2.6.8 and 6.1.1.4'
N N 0.0061 0.0033 'International Tables Vol C Tables 4.2.6.8 and 6.1.1.4'
O O 0.0106 0.0060 'International Tables Vol C Tables 4.2.6.8 and 6.1.1.4'
Br Br -0.2901 2.4595 'International Tables Vol C Tables 4.2.6.8 and 6.1.1.4'

loop_
_geom_angle_atom_site_label_1
_geom_angle_atom_site_label_2
_geom_angle_atom_site_label_3
_geom_angle
C18 O1 C19 114.96(12)
C20 O3 C21 115.05(13)
C4 N1 C1 102.72(11)
C4 N1 C12 112.04(11)
C1 N1 C12 111.22(11)
N1 C1 C13 109.59(12)
N1 C1 C2 105.84(12)
C13 C1 C2 110.15(12)
N1 C1 H1 110.4
C13 C1 H1 110.4
C2 C1 H1 110.4
C19 C2 C1 111.21(12)
C19 C2 C3 113.80(12)
C1 C2 C3 103.48(11)
C19 C2 H2 109.4
C1 C2 H2 109.4
C3 C2 H2 109.4
C20 C3 C2 114.08(12)
C20 C3 C4 112.11(12)
C2 C3 C4 103.65(11)
C20 C3 H3 108.9
C2 C3 H3 108.9
C4 C3 H3 108.9
N1 C4 C5 113.54(12)
N1 C4 C3 106.24(11)
C5 C4 C3 115.93(12)
N1 C4 H4 106.9
C5 C4 H4 106.9
C3 C4 H4 106.9
C6 C5 C10 119.77(14)
C6 C5 C4 118.98(13)
C10 C5 C4 121.25(13)
C7 C6 C5 120.84(14)
C7 C6 H6 119.6
C5 C6 H6 119.6
C6 C7 C8 119.55(15)
C6 C7 H7 120.2
C8 C7 H7 120.2
C9 C8 C7 119.77(15)
C9 C8 H8 120.1
C7 C8 H8 120.1
C8 C9 C10 121.30(15)
C8 C9 H9 119.4
C10 C9 H9 119.4
C9 C10 C5 118.77(14)
C9 C10 C11 121.11(13)
C5 C10 C11 120.07(13)
C10 C11 C12 112.01(12)
C10 C11 H11A 109.2
C12 C11 H11A 109.2
C10 C11 H11B 109.2
C12 C11 H11B 109.2
H11A C11 H11B 107.9
N1 C12 C11 108.78(12)
N1 C12 H12A 109.9
C11 C12 H12A 109.9
N1 C12 H12B 109.9
C11 C12 H12B 109.9
H12A C12 H12B 108.3
C18 C13 C14 118.36(14)
C18 C13 C1 122.19(13)
C14 C13 C1 119.30(13)
C15 C14 C13 120.20(14)
C15 C14 H14 119.9
C13 C14 H14 119.9
C14 C15 C16 121.46(14)
C14 C15 Br1 118.90(12)
C16 C15 Br1 119.63(12)
C17 C16 C15 118.85(14)
C17 C16 H16 120.6
C15 C16 H16 120.6
C16 C17 C18 120.18(14)
C16 C17 H17 119.9
C18 C17 H17 119.9
O1 C18 C13 123.10(13)
O1 C18 C17 115.91(13)
C13 C18 C17 120.95(14)
O1 C19 C2 111.80(12)
O1 C19 H19A 109.3
C2 C19 H19A 109.3
O1 C19 H19B 109.3
C2 C19 H19B 109.3
H19A C19 H19B 107.9
O2 C20 O3 123.75(15)
O2 C20 C3 125.94(14)
O3 C20 C3 110.25(13)
O3 C21 C22 107.79(16)
O3 C21 H21A 110.1
C22 C21 H21A 110.1
O3 C21 H21B 110.1
C22 C21 H21B 110.1
H21A C21 H21B 108.5
C21 C22 H22A 109.5
C21 C22 H22B 109.5
H22A C22 H22B 109.5
C21 C22 H22C 109.5
H22A C22 H22C 109.5
H22B C22 H22C 109.5

loop_
_geom_bond_atom_site_label_1
_geom_bond_atom_site_label_2
_geom_bond_distance
Br1 C15 1.9001(15)
O1 C18 1.3720(18)
O1 C19 1.4389(19)
O2 C20 1.2029(19)
O3 C20 1.3441(19)
O3 C21 1.459(2)
N1 C4 1.4720(19)
N1 C1 1.4727(19)
N1 C12 1.4751(19)
C1 C13 1.521(2)
C1 C2 1.542(2)
C1 H1 1.0000
C2 C19 1.519(2)
C2 C3 1.546(2)
C2 H2 1.0000
C3 C20 1.511(2)
C3 C4 1.597(2)
C3 H3 1.0000
C4 C5 1.508(2)
C4 H4 1.0000
C5 C6 1.397(2)
C5 C10 1.401(2)
C6 C7 1.390(2)
C6 H6 0.9500
C7 C8 1.393(2)
C7 H7 0.9500
C8 C9 1.387(2)
C8 H8 0.9500
C9 C10 1.398(2)
C9 H9 0.9500
C10 C11 1.505(2)
C11 C12 1.521(2)
C11 H11A 0.9900
C11 H11B 0.9900
C12 H12A 0.9900
C12 H12B 0.9900
C13 C18 1.396(2)
C13 C14 1.400(2)
C14 C15 1.383(2)
C14 H14 0.9500
C15 C16 1.391(2)
C16 C17 1.384(2)
C16 H16 0.9500
C17 C18 1.399(2)
C17 H17 0.9500
C19 H19A 0.9900
C19 H19B 0.9900
C21 C22 1.493(3)
C21 H21A 0.9900
C21 H21B 0.9900
C22 H22A 0.9800
C22 H22B 0.9800
C22 H22C 0.9800

loop_
_geom_torsion_atom_site_label_1
_geom_torsion_atom_site_label_2
_geom_torsion_atom_site_label_3
_geom_torsion_atom_site_label_4
_geom_torsion
C4 N1 C1 C13 75.03(13)
C12 N1 C1 C13 -164.95(12)
C4 N1 C1 C2 -43.73(13)
C12 N1 C1 C2 76.30(14)
N1 C1 C2 C19 156.19(12)
C13 C1 C2 C19 37.81(16)
N1 C1 C2 C3 33.64(14)
C13 C1 C2 C3 -84.75(14)
C19 C2 C3 C20 106.28(14)
C1 C2 C3 C20 -132.89(12)
C19 C2 C3 C4 -131.52(12)
C1 C2 C3 C4 -10.70(14)
C1 N1 C4 C5 164.52(11)
C12 N1 C4 C5 45.06(16)
C1 N1 C4 C3 35.94(13)
C12 N1 C4 C3 -83.52(13)
C20 C3 C4 N1 108.36(13)
C2 C3 C4 N1 -15.14(14)
C20 C3 C4 C5 -18.82(17)
C2 C3 C4 C5 -142.32(12)
N1 C4 C5 C6 165.93(13)
C3 C4 C5 C6 -70.63(17)
N1 C4 C5 C10 -13.63(19)
C3 C4 C5 C10 109.81(16)
C10 C5 C6 C7 -0.2(2)
C4 C5 C6 C7 -179.80(14)
C5 C6 C7 C8 -0.3(2)
C6 C7 C8 C9 0.0(3)
C7 C8 C9 C10 0.8(2)
C8 C9 C10 C5 -1.3(2)
C8 C9 C10 C11 176.09(15)
C6 C5 C10 C9 1.0(2)
C4 C5 C10 C9 -179.45(13)
C6 C5 C10 C11 -176.43(14)
C4 C5 C10 C11 3.1(2)
C9 C10 C11 C12 159.84(14)
C5 C10 C11 C12 -22.8(2)
C4 N1 C12 C11 -65.35(15)
C1 N1 C12 C11 -179.69(12)
C10 C11 C12 N1 52.59(16)
N1 C1 C13 C18 -124.61(14)
C2 C1 C13 C18 -8.55(19)
N1 C1 C13 C14 50.90(17)
C2 C1 C13 C14 166.96(13)
C18 C13 C14 C15 0.2(2)
C1 C13 C14 C15 -175.49(14)
C13 C14 C15 C16 0.1(2)
C13 C14 C15 Br1 178.77(11)
C14 C15 C16 C17 -0.2(2)
Br1 C15 C16 C17 -178.91(11)
C15 C16 C17 C18 0.1(2)
C19 O1 C18 C13 -18.6(2)
C19 O1 C18 C17 163.76(13)
C14 C13 C18 O1 -177.87(13)
C1 C13 C18 O1 -2.3(2)
C14 C13 C18 C17 -0.3(2)
C1 C13 C18 C17 175.24(14)
C16 C17 C18 O1 177.89(13)
C16 C17 C18 C13 0.2(2)
C18 O1 C19 C2 49.53(17)
C1 C2 C19 O1 -60.07(16)
C3 C2 C19 O1 56.32(17)
C21 O3 C20 O2 10.3(2)
C21 O3 C20 C3 -166.93(14)
C2 C3 C20 O2 39.4(2)
C4 C3 C20 O2 -78.0(2)
C2 C3 C20 O3 -143.39(13)
C4 C3 C20 O3 99.19(14)
C20 O3 C21 C22 -172.83(17)
